data_2232194
loop_
_publ_author_name
'Horton, Peter N.'
'Coles, Simon J.'
'Mohamed, Shaaban K.'
'El-Remaily, Mahmoud A. A.'
'Soliman, A. M.'

_publ_section_title
;
 2-(1,3-Benzothiazol-2-yl)guanidin-2-ium acetate
;
_journal_coeditor_code BX2373
_journal_issue 11
_journal_name_full 'Acta Crystallographica Section E'
_journal_page_first o2920
_journal_paper_doi 10.1107/S160053681104089X
_journal_volume 67
_journal_year 2011
_chemical_formula_iupac 'C8 H9 N4 S +, C2 H3 O2 -'
_chemical_formula_moiety 'C8 H9 N4 S +, C2 H3 O2 -'
_chemical_formula_sum 'C10 H12 N4 O2 S'
_chemical_formula_weight 252.30
_chemical_melting_point_gt 463
_chemical_melting_point_lt 465
_chemical_name_systematic
;
2-(1,3-Benzothiazol-2-yl)guanidin-2-ium acetate
;
_space_group_IT_number 29
_symmetry_cell_setting orthorhombic
_symmetry_space_group_name_Hall 'P 2c -2ac'
_symmetry_space_group_name_H-M 'P c a 21'
_atom_sites_solution_hydrogens geom
_atom_sites_solution_primary direct
_atom_sites_solution_secondary difmap
_audit_creation_method SHELXL-97
_cell_angle_alpha 90.00
_cell_angle_beta 90.00
_cell_angle_gamma 90.00
_cell_formula_units_Z 4
_cell_length_a 12.596(2)
_cell_length_b 11.276(2)
_cell_length_c 8.0936(12)
_cell_measurement_reflns_used 2099
_cell_measurement_temperature 120(2)
_cell_measurement_theta_max 27.485
_cell_measurement_theta_min 2.910
_cell_volume 1149.6(3)
_computing_cell_refinement 'DENZO (Otwinowski & Minor, 1997) and COLLECT (Hooft,  1998)'
_computing_data_collection 'COLLECT (Hooft, 1998)'
_computing_data_reduction 'DENZO (Otwinowski & Minor, 1997) and COLLECT (Hooft, 1998)'
_computing_molecular_graphics 'ORTEP-3 for Windows (Farrugia, 1997)'
_computing_publication_material 'WinGX (Farrugia, 1999)'
_computing_structure_refinement 'SHELXL97 (Sheldrick, 2008)'
_computing_structure_solution 'SHELXS97 (Sheldrick, 2008)'
_diffrn_ambient_temperature 120(2)
_diffrn_detector_area_resol_mean '4096x4096pixels / 62x62mm'
_diffrn_measured_fraction_theta_full 0.997
_diffrn_measured_fraction_theta_max 0.997
_diffrn_measurement_device_type 'Bruker--Nonius APEXII CCD camera on \k-goniostat'
_diffrn_measurement_method '\f and \w'
_diffrn_radiation_monochromator '10 cm confocal mirrors'
_diffrn_radiation_source 'Bruker--Nonius FR591 rotating anode'
_diffrn_radiation_type MoK\a
_diffrn_radiation_wavelength 0.71073
_diffrn_reflns_av_R_equivalents 0.1162
_diffrn_reflns_av_sigmaI/netI 0.1210
_diffrn_reflns_limit_h_max 14
_diffrn_reflns_limit_h_min -14
_diffrn_reflns_limit_k_max 13
_diffrn_reflns_limit_k_min -12
_diffrn_reflns_limit_l_max 9
_diffrn_reflns_limit_l_min -9
_diffrn_reflns_number 7697
_diffrn_reflns_theta_full 24.99
_diffrn_reflns_theta_max 24.99
_diffrn_reflns_theta_min 3.23
_exptl_absorpt_coefficient_mu 0.278
_exptl_absorpt_correction_T_max 0.9945
_exptl_absorpt_correction_T_min 0.9622
_exptl_absorpt_correction_type multi-scan
_exptl_absorpt_process_details '(SADABS; Bruker, 2009)'
_exptl_crystal_colour colourless
_exptl_crystal_density_diffrn 1.458
_exptl_crystal_density_method 'not measured'
_exptl_crystal_description plate
_exptl_crystal_F_000 528
_exptl_crystal_size_max 0.14
_exptl_crystal_size_mid 0.10
_exptl_crystal_size_min 0.02
_refine_diff_density_max 0.420
_refine_diff_density_min -0.362
_refine_ls_abs_structure_details 'Flack (1983), 897 Friedel pairs'
_refine_ls_abs_structure_Flack 0.3(2)
_refine_ls_extinction_method none
_refine_ls_goodness_of_fit_ref 1.057
_refine_ls_hydrogen_treatment constr
_refine_ls_matrix_type full
_refine_ls_number_parameters 155
_refine_ls_number_reflns 1991
_refine_ls_number_restraints 1
_refine_ls_restrained_S_all 1.057
_refine_ls_R_factor_all 0.1397
_refine_ls_R_factor_gt 0.0776
_refine_ls_shift/su_max 0.000
_refine_ls_shift/su_mean 0.000
_refine_ls_structure_factor_coef Fsqd
_refine_ls_weighting_details 'calc w=1/[\s^2^(Fo^2^)+(0.0000P)^2^+4.3921P] where P=(Fo^2^+2Fc^2^)/3'
_refine_ls_weighting_scheme calc
_refine_ls_wR_factor_gt 0.1296
_refine_ls_wR_factor_ref 0.1541
_reflns_number_gt 1301
_reflns_number_total 1991
_reflns_threshold_expression >2\s(I)
_cod_data_source_file bx2373.cif
_cod_data_source_block I
_cod_original_cell_volume 1149.6(4)
_cod_database_code 2232194
_cod_database_fobs_code 2232194

loop_
_symmetry_equiv_pos_as_xyz
'x, y, z'
'-x, -y, z+1/2'
'x+1/2, -y, z'
'-x+1/2, y, z+1/2'

loop_
_atom_site_type_symbol
_atom_site_label
_atom_site_fract_x
_atom_site_fract_y
_atom_site_fract_z
_atom_site_U_iso_or_equiv
_atom_site_adp_type
_atom_site_calc_flag
_atom_site_refinement_flags
_atom_site_occupancy
_atom_site_symmetry_multiplicity
C C1 0.1251(6) 0.3579(8) 0.7101(8) 0.0287(19) Uani d . 1 1
C C2 0.2293(5) 0.3958(7) 0.7510(9) 0.0232(17) Uani d . 1 1
C C3 0.2434(6) 0.4986(7) 0.8427(10) 0.037(2) Uani d . 1 1
H H3 0.3127 0.5226 0.8751 0.045 Uiso calc R 1 1
C C4 0.1569(6) 0.5650(8) 0.8861(9) 0.037(2) Uani d . 1 1
H H4 0.1667 0.6362 0.9469 0.044 Uiso calc R 1 1
C C5 0.0545(6) 0.5299(8) 0.8424(9) 0.037(2) Uani d . 1 1
H H5 -0.0043 0.5775 0.8740 0.044 Uiso calc R 1 1
C C6 0.0372(6) 0.4267(8) 0.7537(9) 0.034(2) Uani d . 1 1
H H6 -0.0326 0.4034 0.7233 0.040 Uiso calc R 1 1
C C7 0.2709(5) 0.2345(7) 0.6117(11) 0.0262(18) Uani d . 1 1
C C8 0.4331(5) 0.1292(8) 0.5459(9) 0.030(2) Uani d . 1 1
N N1 0.3104(5) 0.3205(6) 0.6934(7) 0.0294(16) Uani d . 1 1
N N2 0.3265(4) 0.1462(6) 0.5312(7) 0.0295(16) Uani d . 1 1
H H2 0.2908 0.0978 0.4663 0.035 Uiso calc R 1 1
N N3 0.4938(5) 0.2037(6) 0.6268(7) 0.0331(17) Uani d . 1 1
H H3A 0.5628 0.1920 0.6311 0.040 Uiso calc R 1 1
H H3B 0.4655 0.2654 0.6768 0.040 Uiso calc R 1 1
N N4 0.4741(5) 0.0366(6) 0.4707(8) 0.0347(17) Uani d . 1 1
H H4A 0.5430 0.0241 0.4743 0.042 Uiso calc R 1 1
H H4B 0.4326 -0.0128 0.4168 0.042 Uiso calc R 1 1
S S1 0.13101(12) 0.22884(17) 0.5956(3) 0.0316(5) Uani d . 1 1
C C11 0.2365(6) -0.0922(8) 0.3103(10) 0.035(2) Uani d . 1 1
C C12 0.1654(6) -0.1819(8) 0.2300(10) 0.039(2) Uani d . 1 1
H H12A 0.1089 -0.1410 0.1695 0.058 Uiso calc R 1 1
H H12B 0.1340 -0.2329 0.3149 0.058 Uiso calc R 1 1
H H12C 0.2069 -0.2304 0.1531 0.058 Uiso calc R 1 1
O O11 0.3349(4) -0.1038(6) 0.2875(7) 0.0417(15) Uani d . 1 1
O O12 0.1938(4) -0.0085(5) 0.3904(7) 0.0372(14) Uani d . 1 1

loop_
_atom_site_aniso_label
_atom_site_aniso_U_11
_atom_site_aniso_U_22
_atom_site_aniso_U_33
_atom_site_aniso_U_12
_atom_site_aniso_U_13
_atom_site_aniso_U_23
C1 0.026(4) 0.041(6) 0.019(4) 0.002(4) -0.003(3) 0.003(3)
C2 0.022(4) 0.019(4) 0.029(4) 0.001(3) -0.004(3) 0.000(3)
C3 0.018(3) 0.062(6) 0.032(4) -0.006(5) 0.002(3) 0.004(6)
C4 0.038(5) 0.035(6) 0.037(5) 0.000(4) 0.008(4) 0.002(4)
C5 0.026(4) 0.045(7) 0.040(5) 0.002(4) 0.007(4) -0.008(4)
C6 0.016(4) 0.049(6) 0.035(5) 0.007(4) 0.003(3) 0.010(5)
C7 0.022(3) 0.036(5) 0.021(4) 0.005(3) 0.003(4) 0.007(4)
C8 0.022(4) 0.037(5) 0.031(5) -0.003(4) -0.001(3) 0.010(4)
N1 0.017(3) 0.040(5) 0.031(4) 0.002(3) 0.000(3) -0.003(3)
N2 0.019(3) 0.040(5) 0.029(4) 0.000(3) 0.001(3) -0.002(3)
N3 0.022(3) 0.040(5) 0.037(4) 0.009(3) -0.006(3) -0.001(4)
N4 0.015(3) 0.037(5) 0.052(4) 0.003(3) 0.001(3) 0.001(4)
S1 0.0167(7) 0.0426(13) 0.0355(10) -0.0010(9) -0.0014(10) -0.0046(12)
C11 0.024(5) 0.045(6) 0.035(5) -0.002(4) -0.001(4) 0.000(4)
C12 0.029(4) 0.041(6) 0.046(5) -0.002(4) 0.003(4) -0.006(4)
O11 0.018(3) 0.049(4) 0.058(4) 0.000(3) 0.006(2) -0.015(3)
O12 0.021(3) 0.045(4) 0.045(3) -0.003(3) 0.002(3) -0.010(3)

loop_
_atom_type_symbol
_atom_type_description
_atom_type_scat_dispersion_real
_atom_type_scat_dispersion_imag
_atom_type_scat_source
C C 0.0033 0.0016 'International Tables Vol C Tables 4.2.6.8 and 6.1.1.4'
H H 0.0000 0.0000 'International Tables Vol C Tables 4.2.6.8 and 6.1.1.4'
N N 0.0061 0.0033 'International Tables Vol C Tables 4.2.6.8 and 6.1.1.4'
S S 0.1246 0.1234 'International Tables Vol C Tables 4.2.6.8 and 6.1.1.4'
O O 0.0106 0.0060 'International Tables Vol C Tables 4.2.6.8 and 6.1.1.4'

loop_
_geom_angle_atom_site_label_1
_geom_angle_atom_site_label_2
_geom_angle_atom_site_label_3
_geom_angle
C6 C1 C2 120.4(7)
C6 C1 S1 129.6(6)
C2 C1 S1 109.8(6)
C3 C2 N1 126.0(7)
C3 C2 C1 119.7(7)
N1 C2 C1 114.3(7)
C4 C3 C2 119.5(8)
C4 C3 H3 120.3
C2 C3 H3 120.3
C3 C4 C5 121.1(8)
C3 C4 H4 119.5
C5 C4 H4 119.5
C6 C5 C4 121.1(8)
C6 C5 H5 119.5
C4 C5 H5 119.5
C5 C6 C1 118.2(7)
C5 C6 H6 120.9
C1 C6 H6 120.9
N1 C7 N2 126.5(6)
N1 C7 S1 117.0(6)
N2 C7 S1 116.4(6)
N3 C8 N4 120.7(7)
N3 C8 N2 121.9(8)
N4 C8 N2 117.3(7)
C7 N1 C2 110.3(6)
C8 N2 C7 124.1(7)
C8 N2 H2 118.0
C7 N2 H2 118.0
C8 N3 H3A 120.0
C8 N3 H3B 120.0
H3A N3 H3B 120.0
C8 N4 H4A 120.0
C8 N4 H4B 120.0
H4A N4 H4B 120.0
C1 S1 C7 88.5(4)
O11 C11 O12 124.8(8)
O11 C11 C12 117.0(8)
O12 C11 C12 118.2(7)
C11 C12 H12A 109.5
C11 C12 H12B 109.5
H12A C12 H12B 109.5
C11 C12 H12C 109.5
H12A C12 H12C 109.5
H12B C12 H12C 109.5

loop_
_geom_bond_atom_site_label_1
_geom_bond_atom_site_label_2
_geom_bond_distance
C1 C6 1.398(10)
C1 C2 1.420(10)
C1 S1 1.727(8)
C2 C3 1.388(11)
C2 N1 1.408(9)
C3 C4 1.368(10)
C3 H3 0.9500
C4 C5 1.395(11)
C4 H4 0.9500
C5 C6 1.384(11)
C5 H5 0.9500
C6 H6 0.9500
C7 N1 1.275(10)
C7 N2 1.381(10)
C7 S1 1.768(6)
C8 N3 1.311(9)
C8 N4 1.314(9)
C8 N2 1.361(8)
N2 H2 0.8800
N3 H3A 0.8800
N3 H3B 0.8800
N4 H4A 0.8800
N4 H4B 0.8800
C11 O11 1.260(9)
C11 O12 1.265(10)
C11 C12 1.499(10)
C12 H12A 0.9800
C12 H12B 0.9800
C12 H12C 0.9800

loop_
_geom_hbond_atom_site_label_D
_geom_hbond_atom_site_label_H
_geom_hbond_atom_site_label_A
_geom_hbond_site_symmetry_A
_geom_hbond_distance_DH
_geom_hbond_distance_HA
_geom_hbond_distance_DA
_geom_hbond_angle_DHA
N2 H2 O12 . 0.88 1.82 2.671(8) 162.3
N3 H3A O11 2_655 0.88 2.06 2.760(8) 135.6
N3 H3B N1 . 0.88 2.05 2.713(9) 130.9
N4 H4A O12 3 0.88 2.03 2.861(7) 158.2
N4 H4B O11 . 0.88 1.91 2.790(8) 173.1

loop_
_cod_related_entry_id
_cod_related_entry_database
_cod_related_entry_code
1 ChemSpider 30657099
